data_4070442
loop_
_publ_author_name
'Elowe, Paul R.'
'West, Nathan M.'
'Labinger, Jay A.'
'Bercaw, John E.'

_publ_section_title
;
 Transformations of Group 7 Carbonyl Complexes: Possible Intermediates in
 a Homogeneous Syngas Conversion Scheme
;
_journal_issue 21
_journal_name_full Organometallics
_journal_page_first 6218
_journal_paper_doi 10.1021/om900804j
_journal_volume 28
_journal_year 2009
_chemical_formula_moiety 'C58 H31 B F15 O4 P2 Re, 0.51(C H2 Cl2), 0.49(C5 H12)'
_chemical_formula_sum 'C60.98 H37.94 B Cl1.01 F15 O4 P2 Re'
_chemical_formula_weight 1414.34
_chemical_name_systematic
;

 ?

;
_space_group_IT_number 14
_symmetry_cell_setting monoclinic
_symmetry_space_group_name_Hall '-P 2ybc'
_symmetry_space_group_name_H-M 'P 1 21/c 1'
_atom_sites_solution_hydrogens geom
_atom_sites_solution_primary direct
_atom_sites_solution_secondary difmap
_audit_creation_method SHELXL-97
_cell_angle_alpha 90.00
_cell_angle_beta 102.822(4)
_cell_angle_gamma 90.00
_cell_formula_units_Z 4
_cell_length_a 12.6862(8)
_cell_length_b 29.8277(19)
_cell_length_c 15.0080(9)
_cell_measurement_reflns_used 9891
_cell_measurement_temperature 100(2)
_cell_measurement_theta_max 24.00
_cell_measurement_theta_min 2.34
_cell_volume 5537.4(6)
_computing_cell_refinement 'Bruker SAINT-Plus v7.34A'
_computing_data_collection 'Bruker APEX2 v2.1-0'
_computing_data_reduction 'Bruker SAINT-Plus v7.34A'
_computing_molecular_graphics 'Bruker XP v5.1'
_computing_publication_material 'Bruker XCIF 2008'
_computing_structure_refinement 'SHELXL-97 (Sheldrick, 2008)'
_computing_structure_solution 'SHELXS-97 (Sheldrick, 2008)'
_diffrn_ambient_temperature 100(2)
_diffrn_measured_fraction_theta_full 0.997
_diffrn_measured_fraction_theta_max 0.997
_diffrn_measurement_device_type 'Bruker KAPPA APEX II'
_diffrn_measurement_method '\w scans; 24 settings'
_diffrn_radiation_monochromator graphite
_diffrn_radiation_source 'fine-focus sealed tube'
_diffrn_radiation_type MoK\a
_diffrn_radiation_wavelength 0.71073
_diffrn_reflns_av_R_equivalents 0.1340
_diffrn_reflns_av_sigmaI/netI 0.1189
_diffrn_reflns_limit_h_max 19
_diffrn_reflns_limit_h_min -19
_diffrn_reflns_limit_k_max 45
_diffrn_reflns_limit_k_min -45
_diffrn_reflns_limit_l_max 23
_diffrn_reflns_limit_l_min -23
_diffrn_reflns_number 177247
_diffrn_reflns_theta_full 33.13
_diffrn_reflns_theta_max 33.13
_diffrn_reflns_theta_min 1.55
_exptl_absorpt_coefficient_mu 2.401
_exptl_absorpt_correction_T_max 0.8894
_exptl_absorpt_correction_T_min 0.6718
_exptl_absorpt_correction_type none
_exptl_crystal_colour Colorless
_exptl_crystal_density_diffrn 1.697
_exptl_crystal_density_meas 0
_exptl_crystal_density_method 'not measured'
_exptl_crystal_description Plate
_exptl_crystal_F_000 2792
_exptl_crystal_size_max 0.18
_exptl_crystal_size_mid 0.13
_exptl_crystal_size_min 0.05
_refine_diff_density_max 7.047
_refine_diff_density_min -4.595
_refine_diff_density_rms 0.211
_refine_ls_extinction_method none
_refine_ls_goodness_of_fit_ref 1.739
_refine_ls_hydrogen_treatment Riding
_refine_ls_matrix_type 'Full matrix'
_refine_ls_number_parameters 778
_refine_ls_number_reflns 21028
_refine_ls_number_restraints 16
_refine_ls_restrained_S_all 1.760
_refine_ls_R_factor_all 0.1212
_refine_ls_R_factor_gt 0.0639
_refine_ls_shift/su_max 0.002
_refine_ls_shift/su_mean 0.000
_refine_ls_structure_factor_coef Fsqd
_refine_ls_weighting_details w=1/s^2^(Fo^2^)
_refine_ls_weighting_scheme sigma
_refine_ls_wR_factor_gt 0.0939
_refine_ls_wR_factor_ref 0.0975
_reflns_number_gt 12708
_reflns_number_total 21028
_reflns_threshold_expression >2sigma(I)
_cod_data_source_file om900804j_si_002.cif
_cod_data_source_block 5b
_cod_depositor_comments
;
The following automatic conversions were performed:

'_symmetry_cell_setting' value 'Monoclinic' changed to 'monoclinic'
according to /home/saulius/struct/CIF-dictionaries/cif_core.dic
dictionary named 'cif_core.dic' version 2.4.2 from
2011-04-26.

'_refine_ls_weighting_scheme' value 'Sigma' changed to
'sigma' according to
/home/saulius/struct/CIF-dictionaries/cif_core.dic dictionary named
'cif_core.dic' version 2.4.2 from 2011-04-26.

Automatic conversion script
Id: cif_fix_values 1715 2011-07-08 13:25:40Z adriana 

The following automatic conversions were performed:

'_atom_sites_solution_primary' value 'Direct methods' was changed to
'direct'.

'_atom_sites_solution_secondary' value 'Difference Fourier map' was
changed to 'difmap'.

'_atom_sites_solution_hydrogens' value 'Geometric positions' was
changed to 'geom'.

Automatic conversion script
Id: cif_fix_values 6452 2018-10-05 10:23:21Z andrius 
;
_cod_original_sg_symbol_H-M P2(1)/c
_cod_database_code 4070442

loop_
_symmetry_equiv_pos_as_xyz
'x, y, z'
'-x, y+1/2, -z+1/2'
'-x, -y, -z'
'x, -y-1/2, z-1/2'

loop_
_atom_site_label
_atom_site_type_symbol
_atom_site_fract_x
_atom_site_fract_y
_atom_site_fract_z
_atom_site_U_iso_or_equiv
_atom_site_adp_type
_atom_site_occupancy
_atom_site_symmetry_multiplicity
_atom_site_calc_flag
_atom_site_refinement_flags
_atom_site_disorder_assembly
_atom_site_disorder_group
Re1 Re 0.277517(15) 0.701005(7) 0.236624(11) 0.01372(5) Uani 1 1 d . . .
P1 P 0.47287(9) 0.69627(5) 0.28370(7) 0.0150(3) Uani 1 1 d . . .
P2 P 0.08404(9) 0.71097(4) 0.18242(7) 0.0160(3) Uani 1 1 d . . .
O1 O 0.2751(3) 0.77092(12) 0.3903(2) 0.0288(9) Uani 1 1 d . . .
O2 O 0.3187(3) 0.76590(12) 0.0853(2) 0.0255(8) Uani 1 1 d . . .
O3 O 0.2681(3) 0.62147(12) 0.0998(2) 0.0335(9) Uani 1 1 d . . .
O4 O 0.1959(2) 0.61416(10) 0.30827(19) 0.0174(7) Uani 1 1 d . . .
F42 F 0.3848(2) 0.57622(9) 0.29133(17) 0.0237(6) Uani 1 1 d . . .
F43 F 0.4567(2) 0.52125(10) 0.17846(18) 0.0319(7) Uani 1 1 d . . .
F44 F 0.3525(2) 0.44164(10) 0.12764(19) 0.0353(8) Uani 1 1 d . . .
F45 F 0.1762(2) 0.42023(10) 0.1934(2) 0.0394(8) Uani 1 1 d . . .
F46 F 0.0976(2) 0.47604(10) 0.2986(2) 0.0320(7) Uani 1 1 d . . .
F48 F 0.3438(2) 0.49631(9) 0.45099(17) 0.0255(7) Uani 1 1 d . . .
F49 F 0.4609(2) 0.49718(9) 0.61881(18) 0.0276(7) Uani 1 1 d . . .
F50 F 0.4559(2) 0.56890(10) 0.73043(19) 0.0366(8) Uani 1 1 d . . .
F51 F 0.3250(2) 0.63951(10) 0.66811(19) 0.0370(8) Uani 1 1 d . . .
F52 F 0.2028(2) 0.63943(9) 0.49863(17) 0.0269(7) Uani 1 1 d . . .
F54 F 0.0230(2) 0.56438(10) 0.19921(17) 0.0274(7) Uani 1 1 d . . .
F55 F -0.1878(2) 0.55355(10) 0.18541(19) 0.0355(8) Uani 1 1 d . . .
F56 F -0.2672(2) 0.54051(10) 0.3383(2) 0.0388(8) Uani 1 1 d . . .
F57 F -0.1291(2) 0.54178(10) 0.50563(19) 0.0341(7) Uani 1 1 d . . .
F58 F 0.0795(2) 0.55591(9) 0.52243(17) 0.0273(7) Uani 1 1 d . . .
B1 B 0.1927(4) 0.56861(19) 0.3607(3) 0.0188(12) Uani 1 1 d . . .
C1 C 0.2758(4) 0.74537(17) 0.3343(3) 0.0171(11) Uani 1 1 d . . .
C2 C 0.3021(4) 0.74359(16) 0.1423(3) 0.0142(10) Uani 1 1 d . . .
C3 C 0.2723(4) 0.65156(17) 0.1474(3) 0.0181(11) Uani 1 1 d . . .
C4 C 0.2619(4) 0.64721(16) 0.3256(3) 0.0153(10) Uani 1 1 d . . .
H4 H 0.3088 0.6477 0.3845 0.018 Uiso 1 1 calc R . .
C5 C 0.5340(3) 0.67290(16) 0.1930(3) 0.0147(10) Uani 1 1 d . . .
C6 C 0.5756(3) 0.70179(19) 0.1373(3) 0.0203(10) Uani 1 1 d . . .
H6 H 0.5767 0.7332 0.1483 0.024 Uiso 1 1 calc R . .
C7 C 0.6159(4) 0.68470(18) 0.0651(3) 0.0247(12) Uani 1 1 d . . .
H7 H 0.6432 0.7046 0.0262 0.030 Uiso 1 1 calc R . .
C8 C 0.6164(4) 0.63939(18) 0.0498(3) 0.0267(12) Uani 1 1 d . . .
H8 H 0.6467 0.6280 0.0020 0.032 Uiso 1 1 calc R . .
C9 C 0.5728(4) 0.61022(18) 0.1037(3) 0.0240(11) Uani 1 1 d . . .
H9 H 0.5718 0.5789 0.0926 0.029 Uiso 1 1 calc R . .
C10 C 0.5301(4) 0.62771(17) 0.1752(3) 0.0196(11) Uani 1 1 d . . .
H10 H 0.4983 0.6081 0.2116 0.024 Uiso 1 1 calc R . .
C11 C 0.5274(3) 0.66582(16) 0.3905(3) 0.0143(10) Uani 1 1 d . . .
C12 C 0.5911(3) 0.62802(16) 0.3997(3) 0.0175(10) Uani 1 1 d . . .
H12 H 0.6102 0.6153 0.3475 0.021 Uiso 1 1 calc R . .
C13 C 0.6282(4) 0.60825(17) 0.4858(3) 0.0227(11) Uani 1 1 d . . .
H13 H 0.6721 0.5821 0.4917 0.027 Uiso 1 1 calc R . .
C14 C 0.6006(4) 0.62690(17) 0.5622(3) 0.0235(12) Uani 1 1 d . . .
H14 H 0.6258 0.6136 0.6206 0.028 Uiso 1 1 calc R . .
C15 C 0.5371(4) 0.66438(18) 0.5535(3) 0.0234(12) Uani 1 1 d . . .
H15 H 0.5186 0.6769 0.6061 0.028 Uiso 1 1 calc R . .
C16 C 0.4996(4) 0.68435(16) 0.4694(3) 0.0198(11) Uani 1 1 d . . .
H16 H 0.4554 0.7103 0.4643 0.024 Uiso 1 1 calc R . .
C17 C 0.5488(4) 0.74846(16) 0.3100(3) 0.0155(10) Uani 1 1 d . . .
C18 C 0.6607(4) 0.74550(17) 0.3424(3) 0.0219(11) Uani 1 1 d . . .
H18 H 0.6935 0.7169 0.3547 0.026 Uiso 1 1 calc R . .
C19 C 0.7243(4) 0.78321(18) 0.3569(3) 0.0255(12) Uani 1 1 d . . .
H19 H 0.8002 0.7804 0.3793 0.031 Uiso 1 1 calc R . .
C20 C 0.6788(4) 0.82506(18) 0.3392(3) 0.0268(13) Uani 1 1 d . . .
H20 H 0.7232 0.8510 0.3474 0.032 Uiso 1 1 calc R . .
C21 C 0.5670(4) 0.82908(17) 0.3092(3) 0.0211(11) Uani 1 1 d . . .
H21 H 0.5345 0.8579 0.2996 0.025 Uiso 1 1 calc R . .
C22 C 0.5038(4) 0.79097(17) 0.2933(3) 0.0224(12) Uani 1 1 d . . .
H22 H 0.4280 0.7939 0.2706 0.027 Uiso 1 1 calc R . .
C23 C 0.0376(3) 0.68670(15) 0.0687(3) 0.0149(10) Uani 1 1 d . . .
C24 C 0.0433(4) 0.71296(16) -0.0071(3) 0.0207(11) Uani 1 1 d . . .
H24 H 0.0620 0.7438 0.0006 0.025 Uiso 1 1 calc R . .
C25 C 0.0217(4) 0.69390(19) -0.0940(3) 0.0268(12) Uani 1 1 d . . .
H25 H 0.0264 0.7117 -0.1454 0.032 Uiso 1 1 calc R . .
C26 C -0.0064(4) 0.6496(2) -0.1056(3) 0.0346(14) Uani 1 1 d . . .
H26 H -0.0217 0.6367 -0.1650 0.042 Uiso 1 1 calc R . .
C27 C -0.0125(5) 0.6236(2) -0.0301(3) 0.0398(15) Uani 1 1 d . . .
H27 H -0.0328 0.5929 -0.0377 0.048 Uiso 1 1 calc R . .
C28 C 0.0112(4) 0.64258(18) 0.0567(3) 0.0325(14) Uani 1 1 d . . .
H28 H 0.0089 0.6245 0.1084 0.039 Uiso 1 1 calc R . .
C29 C 0.0311(4) 0.76834(16) 0.1654(3) 0.0200(11) Uani 1 1 d . . .
C30 C 0.0977(4) 0.80570(17) 0.1774(3) 0.0241(12) Uani 1 1 d . . .
H30 H 0.1738 0.8018 0.1957 0.029 Uiso 1 1 calc R . .
C31 C 0.0550(5) 0.84894(18) 0.1631(3) 0.0317(13) Uani 1 1 d . . .
H31 H 0.1018 0.8742 0.1716 0.038 Uiso 1 1 calc R . .
C32 C -0.0561(5) 0.8549(2) 0.1363(3) 0.0337(14) Uani 1 1 d . . .
H32 H -0.0858 0.8842 0.1264 0.040 Uiso 1 1 calc R . .
C33 C -0.1225(5) 0.8182(2) 0.1242(4) 0.0375(15) Uani 1 1 d . . .
H33 H -0.1986 0.8222 0.1062 0.045 Uiso 1 1 calc R . .
C34 C -0.0798(4) 0.77519(19) 0.1378(3) 0.0287(13) Uani 1 1 d . . .
H34 H -0.1271 0.7501 0.1280 0.034 Uiso 1 1 calc R . .
C35 C -0.0021(4) 0.68765(15) 0.2527(3) 0.0172(11) Uani 1 1 d . . .
C36 C 0.0345(4) 0.68913(15) 0.3478(3) 0.0161(10) Uani 1 1 d . . .
H36 H 0.1053 0.6997 0.3735 0.019 Uiso 1 1 calc R . .
C37 C -0.0319(4) 0.67534(15) 0.4050(3) 0.0179(10) Uani 1 1 d . . .
H37 H -0.0069 0.6770 0.4695 0.021 Uiso 1 1 calc R . .
C38 C -0.1345(4) 0.65925(16) 0.3674(3) 0.0209(11) Uani 1 1 d . . .
H38 H -0.1796 0.6497 0.4065 0.025 Uiso 1 1 calc R . .
C39 C -0.1719(4) 0.65689(17) 0.2742(3) 0.0226(11) Uani 1 1 d . . .
H39 H -0.2420 0.6453 0.2493 0.027 Uiso 1 1 calc R . .
C40 C -0.1070(4) 0.67151(17) 0.2169(3) 0.0240(12) Uani 1 1 d . . .
H40 H -0.1338 0.6706 0.1526 0.029 Uiso 1 1 calc R . .
C41 C 0.2327(4) 0.53131(16) 0.2953(3) 0.0189(10) Uani 1 1 d . . .
C42 C 0.3247(4) 0.53901(16) 0.2629(3) 0.0176(10) Uani 1 1 d . . .
C43 C 0.3658(4) 0.51036(17) 0.2070(3) 0.0231(12) Uani 1 1 d . . .
C44 C 0.3146(4) 0.47042(17) 0.1813(3) 0.0239(12) Uani 1 1 d . . .
C45 C 0.2248(4) 0.46013(17) 0.2148(3) 0.0275(12) Uani 1 1 d . . .
C46 C 0.1856(4) 0.49014(17) 0.2682(3) 0.0205(11) Uani 1 1 d . . .
C47 C 0.2705(4) 0.56939(15) 0.4636(3) 0.0176(10) Uani 1 1 d . . .
C48 C 0.3372(4) 0.53351(16) 0.4996(3) 0.0164(10) Uani 1 1 d . . .
C49 C 0.3988(4) 0.53285(16) 0.5878(3) 0.0202(11) Uani 1 1 d . . .
C50 C 0.3963(4) 0.56851(17) 0.6447(3) 0.0243(12) Uani 1 1 d . . .
C51 C 0.3288(4) 0.60458(17) 0.6137(3) 0.0229(11) Uani 1 1 d . . .
C52 C 0.2699(4) 0.60353(17) 0.5240(3) 0.0206(11) Uani 1 1 d . . .
C53 C 0.0646(4) 0.56222(16) 0.3616(3) 0.0188(10) Uani 1 1 d . . .
C54 C -0.0112(4) 0.56003(16) 0.2780(3) 0.0220(11) Uani 1 1 d . . .
C55 C -0.1198(4) 0.55301(18) 0.2689(3) 0.0263(12) Uani 1 1 d . . .
C56 C -0.1596(4) 0.54641(17) 0.3456(4) 0.0276(12) Uani 1 1 d . . .
C57 C -0.0899(4) 0.54794(17) 0.4297(3) 0.0258(12) Uani 1 1 d . . .
C58 C 0.0168(4) 0.55521(17) 0.4361(3) 0.0236(11) Uani 1 1 d . . .
Cl1 Cl 0.1931(2) 0.55693(10) 0.79679(19) 0.0497(11) Uani 0.509(3) 1 d PD A 1
Cl2 Cl 0.3509(5) 0.5297(2) 0.9523(3) 0.142(3) Uani 0.509(3) 1 d PD A 1
C101 C 0.3057(12) 0.5747(3) 0.8790(10) 0.144(10) Uani 0.509(3) 1 d PDU A 1
H10A H 0.2858 0.6002 0.9141 0.173 Uiso 0.509(3) 1 calc PR A 1
H10B H 0.3638 0.5846 0.8489 0.173 Uiso 0.509(3) 1 calc PR A 1
C204 C 0.0724(7) 0.4996(3) 1.0004(6) 0.022(2) Uiso 0.491(3) 1 d PD A -2
H20A H 0.0485 0.4901 1.0552 0.033 Uiso 0.491(3) 1 calc PR A -2
H20B H 0.1005 0.4737 0.9730 0.033 Uiso 0.491(3) 1 calc PR A -2
H20C H 0.0112 0.5125 0.9563 0.033 Uiso 0.491(3) 1 calc PR A -2
C205 C 0.1512(8) 0.5308(3) 1.0234(6) 0.025(2) Uiso 0.491(3) 1 d PD A -2
H20D H 0.2133 0.5185 1.0687 0.030 Uiso 0.491(3) 1 calc PR A -2
H20E H 0.1236 0.5576 1.0499 0.030 Uiso 0.491(3) 1 calc PR A -2
C206 C 0.186(2) 0.5433(10) 0.9319(13) 0.223(15) Uiso 0.491(3) 1 d PD A -2
H20F H 0.2066 0.5138 0.9106 0.268 Uiso 0.491(3) 1 calc PR A -2
H20G H 0.1160 0.5507 0.8903 0.268 Uiso 0.491(3) 1 calc PR A -2
C207 C 0.267(2) 0.5763(6) 0.899(2) 0.168(14) Uiso 0.491(3) 1 d PD A -2
H20H H 0.3316 0.5570 0.9138 0.201 Uiso 0.491(3) 1 calc PR A -2
H20I H 0.2396 0.5720 0.8324 0.201 Uiso 0.491(3) 1 calc PR A -2
C208 C 0.3258(8) 0.6220(3) 0.8948(6) 0.022(2) Uiso 0.491(3) 1 d PD A -2
H20J H 0.3980 0.6164 0.8839 0.033 Uiso 0.491(3) 1 calc PR A -2
H20K H 0.3323 0.6380 0.9529 0.033 Uiso 0.491(3) 1 calc PR A -2
H20L H 0.2842 0.6403 0.8450 0.033 Uiso 0.491(3) 1 calc PR A -2

loop_
_atom_site_aniso_label
_atom_site_aniso_U_11
_atom_site_aniso_U_22
_atom_site_aniso_U_33
_atom_site_aniso_U_23
_atom_site_aniso_U_13
_atom_site_aniso_U_12
Re1 0.01057(8) 0.01985(10) 0.01077(6) 0.00174(9) 0.00241(5) 0.00053(10)
P1 0.0120(6) 0.0204(8) 0.0133(5) -0.0004(5) 0.0046(4) 0.0002(6)
P2 0.0127(6) 0.0217(8) 0.0136(5) 0.0039(5) 0.0030(4) 0.0013(5)
O1 0.023(2) 0.041(2) 0.0236(18) -0.0062(17) 0.0068(15) 0.0014(17)
O2 0.032(2) 0.028(2) 0.0181(16) 0.0055(15) 0.0093(15) -0.0046(17)
O3 0.033(2) 0.035(3) 0.032(2) -0.0099(18) 0.0046(17) -0.0011(18)
O4 0.0182(17) 0.0170(19) 0.0182(15) 0.0006(13) 0.0062(13) 0.0038(14)
F42 0.0220(15) 0.0216(17) 0.0285(14) -0.0042(12) 0.0079(12) -0.0053(12)
F43 0.0340(18) 0.036(2) 0.0327(16) 0.0000(14) 0.0223(14) 0.0003(14)
F44 0.0386(19) 0.036(2) 0.0296(16) -0.0140(14) 0.0031(14) 0.0099(15)
F45 0.0326(18) 0.0249(19) 0.057(2) -0.0157(16) 0.0027(16) -0.0041(14)
F46 0.0225(17) 0.0276(19) 0.0469(18) -0.0009(14) 0.0096(14) -0.0069(13)
F48 0.0279(16) 0.0251(18) 0.0232(14) 0.0026(12) 0.0050(12) 0.0078(13)
F49 0.0212(16) 0.0280(18) 0.0303(15) 0.0068(13) -0.0012(12) 0.0060(13)
F50 0.0348(18) 0.038(2) 0.0259(15) -0.0014(14) -0.0171(13) 0.0036(15)
F51 0.045(2) 0.031(2) 0.0270(16) -0.0076(14) -0.0092(14) 0.0090(15)
F52 0.0321(17) 0.0266(17) 0.0207(13) -0.0010(12) 0.0030(12) 0.0125(13)
F54 0.0261(16) 0.039(2) 0.0166(13) 0.0076(13) 0.0026(12) 0.0023(14)
F55 0.0214(17) 0.048(2) 0.0328(17) -0.0004(15) -0.0034(13) 0.0019(15)
F56 0.0167(16) 0.046(2) 0.056(2) -0.0013(16) 0.0129(15) -0.0048(14)
F57 0.0318(18) 0.039(2) 0.0376(17) -0.0004(14) 0.0211(14) -0.0019(14)
F58 0.0256(16) 0.0348(19) 0.0219(14) 0.0028(13) 0.0060(12) -0.0003(13)
B1 0.021(3) 0.018(3) 0.018(2) 0.003(2) 0.005(2) 0.004(2)
C1 0.010(2) 0.022(3) 0.018(2) 0.009(2) -0.0010(19) 0.005(2)
C2 0.011(2) 0.016(3) 0.015(2) -0.0038(19) 0.0024(18) -0.001(2)
C3 0.016(3) 0.019(3) 0.018(2) 0.005(2) 0.0018(19) 0.002(2)
C4 0.011(2) 0.026(3) 0.0094(19) -0.0041(19) 0.0025(17) -0.001(2)
C5 0.010(2) 0.023(3) 0.0122(19) -0.0010(18) 0.0036(17) 0.003(2)
C6 0.019(2) 0.024(3) 0.0178(19) 0.000(2) 0.0047(17) 0.000(2)
C7 0.023(3) 0.035(4) 0.018(2) 0.003(2) 0.008(2) 0.002(2)
C8 0.024(3) 0.039(4) 0.019(2) -0.002(2) 0.007(2) 0.003(2)
C9 0.022(3) 0.029(3) 0.021(2) -0.007(2) 0.005(2) -0.003(2)
C10 0.016(2) 0.029(3) 0.013(2) -0.001(2) 0.0034(18) -0.003(2)
C11 0.012(2) 0.017(3) 0.014(2) -0.0012(18) 0.0030(17) -0.001(2)
C12 0.012(2) 0.023(3) 0.018(2) 0.001(2) 0.0060(18) -0.002(2)
C13 0.016(3) 0.023(3) 0.029(3) 0.006(2) 0.004(2) -0.002(2)
C14 0.019(3) 0.031(3) 0.018(2) 0.006(2) 0.000(2) -0.005(2)
C15 0.018(3) 0.036(3) 0.017(2) -0.001(2) 0.005(2) -0.002(2)
C16 0.017(3) 0.025(3) 0.017(2) -0.0021(19) 0.0020(19) 0.004(2)
C17 0.016(2) 0.016(3) 0.016(2) -0.0015(19) 0.0087(19) -0.001(2)
C18 0.023(3) 0.018(3) 0.027(2) -0.003(2) 0.009(2) -0.002(2)
C19 0.017(3) 0.033(3) 0.027(3) -0.003(2) 0.007(2) -0.005(2)
C20 0.040(4) 0.023(3) 0.020(2) 0.000(2) 0.014(2) -0.010(3)
C21 0.033(3) 0.015(3) 0.014(2) 0.0020(19) 0.002(2) 0.002(2)
C22 0.021(3) 0.031(4) 0.016(2) 0.002(2) 0.0050(19) 0.000(2)
C23 0.006(2) 0.022(3) 0.015(2) 0.0023(18) -0.0022(17) -0.0004(18)
C24 0.019(3) 0.021(3) 0.022(2) 0.0046(19) 0.005(2) 0.001(2)
C25 0.022(3) 0.043(4) 0.015(2) 0.006(2) 0.0039(18) -0.008(3)
C26 0.038(4) 0.051(4) 0.013(2) -0.002(2) 0.004(2) -0.014(3)
C27 0.057(4) 0.039(4) 0.023(3) -0.002(2) 0.005(3) -0.021(3)
C28 0.049(4) 0.029(4) 0.017(2) 0.004(2) 0.003(2) -0.013(3)
C29 0.030(3) 0.019(3) 0.013(2) 0.0065(19) 0.009(2) 0.009(2)
C30 0.029(3) 0.028(3) 0.018(2) 0.003(2) 0.012(2) 0.007(2)
C31 0.055(4) 0.023(3) 0.022(2) 0.005(2) 0.019(3) 0.007(3)
C32 0.048(4) 0.037(4) 0.022(2) 0.008(2) 0.019(3) 0.018(3)
C33 0.032(3) 0.048(4) 0.034(3) 0.014(3) 0.012(3) 0.022(3)
C34 0.024(3) 0.035(4) 0.029(3) 0.009(2) 0.008(2) 0.007(3)
C35 0.011(2) 0.015(3) 0.023(2) 0.0051(19) -0.0017(19) 0.0052(19)
C36 0.015(2) 0.018(3) 0.0149(19) 0.0034(17) 0.0017(18) 0.0014(19)
C37 0.015(3) 0.020(3) 0.020(2) 0.000(2) 0.0062(19) 0.001(2)
C38 0.020(3) 0.021(3) 0.026(2) 0.006(2) 0.013(2) 0.003(2)
C39 0.010(2) 0.030(3) 0.027(2) 0.003(2) 0.002(2) -0.001(2)
C40 0.018(3) 0.031(3) 0.020(2) 0.003(2) -0.003(2) 0.001(2)
C41 0.019(3) 0.017(3) 0.021(2) 0.005(2) 0.005(2) 0.002(2)
C42 0.019(3) 0.014(3) 0.021(2) 0.0033(19) 0.0053(19) 0.001(2)
C43 0.026(3) 0.022(3) 0.020(2) 0.004(2) 0.004(2) 0.003(2)
C44 0.021(3) 0.024(3) 0.024(2) -0.007(2) 0.000(2) 0.011(2)
C45 0.024(3) 0.020(3) 0.031(3) -0.005(2) -0.010(2) -0.006(2)
C46 0.011(2) 0.025(3) 0.024(2) 0.004(2) 0.001(2) 0.000(2)
C47 0.019(3) 0.014(3) 0.022(2) 0.0014(19) 0.010(2) 0.002(2)
C48 0.018(2) 0.017(3) 0.018(2) 0.0001(19) 0.0099(19) 0.000(2)
C49 0.013(2) 0.017(3) 0.029(2) 0.008(2) 0.001(2) 0.002(2)
C50 0.022(3) 0.025(3) 0.022(2) 0.003(2) -0.005(2) -0.003(2)
C51 0.027(3) 0.015(3) 0.022(2) -0.003(2) -0.003(2) -0.001(2)
C52 0.019(3) 0.020(3) 0.022(2) 0.004(2) 0.001(2) 0.002(2)
C53 0.017(3) 0.019(3) 0.021(2) 0.005(2) 0.0047(19) 0.002(2)
C54 0.022(3) 0.021(3) 0.024(2) 0.005(2) 0.008(2) 0.002(2)
C55 0.018(3) 0.029(3) 0.028(3) -0.002(2) -0.001(2) 0.001(2)
C56 0.015(3) 0.021(3) 0.048(3) 0.001(2) 0.009(2) 0.002(2)
C57 0.029(3) 0.022(3) 0.031(3) 0.002(2) 0.015(2) 0.000(2)
C58 0.023(3) 0.024(3) 0.024(2) 0.001(2) 0.006(2) 0.003(2)
Cl1 0.079(3) 0.0310(19) 0.0323(15) 0.0036(13) -0.0027(15) 0.0061(16)
Cl2 0.172(6) 0.154(6) 0.074(3) -0.032(3) -0.029(4) 0.014(4)
C101 0.168(13) 0.174(14) 0.116(12) 0.014(9) 0.089(10) 0.014(9)

loop_
_atom_type_symbol
_atom_type_description
_atom_type_scat_dispersion_real
_atom_type_scat_dispersion_imag
_atom_type_scat_source
C C 0.0033 0.0016 'International Tables Vol C Tables 4.2.6.8 and 6.1.1.4'
H H 0.0000 0.0000 'International Tables Vol C Tables 4.2.6.8 and 6.1.1.4'
B B 0.0013 0.0007 'International Tables Vol C Tables 4.2.6.8 and 6.1.1.4'
O O 0.0106 0.0060 'International Tables Vol C Tables 4.2.6.8 and 6.1.1.4'
F F 0.0171 0.0103 'International Tables Vol C Tables 4.2.6.8 and 6.1.1.4'
P P 0.1023 0.0942 'International Tables Vol C Tables 4.2.6.8 and 6.1.1.4'
Re Re -1.0185 7.2310 'International Tables Vol C Tables 4.2.6.8 and 6.1.1.4'
Cl Cl 0.1484 0.1585 'International Tables Vol C Tables 4.2.6.8 and 6.1.1.4'

loop_
_geom_angle_atom_site_label_1
_geom_angle_atom_site_label_2
_geom_angle_atom_site_label_3
_geom_angle
_geom_angle_publ_flag
C1 Re1 C2 97.49(17) yes
C1 Re1 C3 173.41(19) yes
C2 Re1 C3 88.92(18) yes
C1 Re1 C4 91.22(17) yes
C2 Re1 C4 170.58(18) yes
C3 Re1 C4 82.49(17) yes
C1 Re1 P1 90.11(13) yes
C2 Re1 P1 86.15(13) yes
C3 Re1 P1 91.83(14) yes
C4 Re1 P1 90.27(12) yes
C1 Re1 P2 89.40(13) yes
C2 Re1 P2 89.40(13) yes
C3 Re1 P2 89.15(13) yes
C4 Re1 P2 94.28(12) yes
P1 Re1 P2 175.43(4) yes
C17 P1 C11 98.9(2) ?
C17 P1 C5 101.2(2) ?
C11 P1 C5 108.5(2) ?
C17 P1 Re1 117.98(16) ?
C11 P1 Re1 116.42(15) ?
C5 P1 Re1 112.11(14) ?
C35 P2 C23 106.2(2) ?
C35 P2 C29 100.9(2) ?
C23 P2 C29 102.0(2) ?
C35 P2 Re1 116.90(15) ?
C23 P2 Re1 110.94(14) ?
C29 P2 Re1 118.19(17) ?
C4 O4 B1 130.6(4) ?
O4 B1 C41 104.0(3) ?
O4 B1 C53 103.9(4) ?
C41 B1 C53 111.4(4) ?
O4 B1 C47 112.5(4) ?
C41 B1 C47 111.9(4) ?
C53 B1 C47 112.6(4) ?
O1 C1 Re1 179.7(5) ?
O2 C2 Re1 175.6(4) ?
O3 C3 Re1 176.0(4) ?
O4 C4 Re1 126.9(3) ?
C6 C5 C10 119.7(4) ?
C6 C5 P1 119.3(4) ?
C10 C5 P1 120.8(3) ?
C5 C6 C7 119.8(5) ?
C8 C7 C6 120.5(5) ?
C7 C8 C9 120.3(5) ?
C8 C9 C10 119.0(5) ?
C5 C10 C9 120.7(4) ?
C12 C11 C16 118.9(4) ?
C12 C11 P1 126.3(3) ?
C16 C11 P1 114.8(3) ?
C11 C12 C13 120.5(4) ?
C14 C13 C12 119.8(5) ?
C15 C14 C13 120.0(4) ?
C14 C15 C16 121.1(4) ?
C15 C16 C11 119.7(4) ?
C22 C17 C18 117.7(4) ?
C22 C17 P1 124.2(4) ?
C18 C17 P1 117.9(4) ?
C19 C18 C17 121.3(5) ?
C20 C19 C18 120.4(5) ?
C19 C20 C21 119.6(5) ?
C22 C21 C20 119.7(5) ?
C21 C22 C17 121.3(5) ?
C28 C23 C24 119.4(4) ?
C28 C23 P2 121.7(3) ?
C24 C23 P2 118.3(3) ?
C25 C24 C23 119.9(4) ?
C26 C25 C24 120.4(4) ?
C25 C26 C27 119.6(5) ?
C26 C27 C28 119.8(5) ?
C23 C28 C27 120.9(5) ?
C30 C29 C34 117.9(5) ?
C30 C29 P2 122.5(4) ?
C34 C29 P2 119.5(4) ?
C29 C30 C31 121.2(5) ?
C32 C31 C30 119.8(5) ?
C33 C32 C31 119.5(5) ?
C32 C33 C34 120.7(5) ?
C33 C34 C29 121.0(5) ?
C40 C35 C36 118.2(4) ?
C40 C35 P2 123.4(3) ?
C36 C35 P2 118.3(3) ?
C37 C36 C35 120.7(4) ?
C36 C37 C38 119.6(4) ?
C39 C38 C37 120.9(4) ?
C38 C39 C40 119.8(4) ?
C39 C40 C35 120.9(4) ?
C42 C41 C46 112.8(4) ?
C42 C41 B1 119.8(4) ?
C46 C41 B1 127.4(4) ?
F42 C42 C43 115.8(4) ?
F42 C42 C41 119.0(4) ?
C43 C42 C41 125.1(5) ?
F43 C43 C44 120.1(4) ?
F43 C43 C42 120.5(4) ?
C44 C43 C42 119.4(5) ?
F44 C44 C43 121.2(5) ?
F44 C44 C45 120.9(5) ?
C43 C44 C45 117.9(5) ?
F45 C45 C46 120.8(5) ?
F45 C45 C44 118.8(5) ?
C46 C45 C44 120.4(5) ?
C45 C46 F46 115.2(4) ?
C45 C46 C41 124.3(4) ?
F46 C46 C41 120.5(4) ?
C52 C47 C48 114.1(4) ?
C52 C47 B1 123.1(4) ?
C48 C47 B1 122.7(4) ?
F48 C48 C49 114.8(4) ?
F48 C48 C47 122.0(4) ?
C49 C48 C47 123.2(4) ?
F49 C49 C50 119.5(4) ?
F49 C49 C48 120.5(4) ?
C50 C49 C48 120.0(4) ?
F50 C50 C49 121.3(4) ?
F50 C50 C51 119.3(4) ?
C49 C50 C51 119.4(4) ?
F51 C51 C52 121.9(4) ?
F51 C51 C50 120.3(4) ?
C52 C51 C50 117.8(4) ?
F52 C52 C47 119.7(4) ?
F52 C52 C51 114.8(4) ?
C47 C52 C51 125.4(4) ?
C58 C53 C54 112.0(4) ?
C58 C53 B1 129.0(4) ?
C54 C53 B1 118.8(4) ?
F54 C54 C55 116.0(4) ?
F54 C54 C53 119.2(4) ?
C55 C54 C53 124.8(5) ?
F55 C55 C54 120.7(5) ?
F55 C55 C56 120.1(4) ?
C54 C55 C56 119.2(5) ?
F56 C56 C57 120.7(5) ?
F56 C56 C55 120.1(5) ?
C57 C56 C55 119.1(5) ?
F57 C57 C56 119.3(5) ?
F57 C57 C58 120.7(5) ?
C56 C57 C58 120.0(5) ?
F58 C58 C57 115.6(4) ?
F58 C58 C53 119.5(4) ?
C57 C58 C53 124.8(5) ?
Cl1 C101 Cl2 108.2(3) ?
C204 C205 C206 105.9(11) ?
C207 C206 C205 138(2) ?
C208 C207 C206 155(3) ?

loop_
_geom_bond_atom_site_label_1
_geom_bond_atom_site_label_2
_geom_bond_distance
_geom_bond_publ_flag
Re1 C1 1.979(5) yes
Re1 C2 1.977(5) yes
Re1 C3 1.984(5) yes
Re1 C4 2.125(5) yes
Re1 P1 2.4257(11) yes
Re1 P2 2.4266(12) yes
P1 C17 1.827(5) ?
P1 C11 1.838(4) ?
P1 C5 1.845(4) ?
P2 C35 1.817(5) ?
P2 C23 1.827(4) ?
P2 C29 1.835(5) ?
O1 C1 1.136(5) ?
O2 C2 1.141(5) ?
O3 C3 1.141(5) ?
O4 C4 1.282(5) ?
O4 B1 1.575(6) ?
F42 C42 1.361(5) ?
F43 C43 1.356(5) ?
F44 C44 1.337(5) ?
F45 C45 1.346(5) ?
F46 C46 1.363(5) ?
F48 C48 1.341(5) ?
F49 C49 1.344(5) ?
F50 C50 1.340(5) ?
F51 C51 1.331(5) ?
F52 C52 1.368(5) ?
F54 C54 1.353(5) ?
F55 C55 1.354(5) ?
F56 C56 1.357(5) ?
F57 C57 1.353(5) ?
F58 C58 1.362(5) ?
B1 C41 1.637(7) ?
B1 C53 1.639(7) ?
B1 C47 1.638(7) ?
C5 C6 1.385(6) ?
C5 C10 1.373(6) ?
C6 C7 1.393(6) ?
C7 C8 1.371(7) ?
C8 C9 1.384(7) ?
C9 C10 1.405(6) ?
C11 C12 1.377(6) ?
C11 C16 1.420(6) ?
C12 C13 1.403(6) ?
C13 C14 1.388(6) ?
C14 C15 1.367(7) ?
C15 C16 1.381(6) ?
C17 C22 1.391(6) ?
C17 C18 1.397(6) ?
C18 C19 1.373(6) ?
C19 C20 1.377(7) ?
C20 C21 1.394(7) ?
C21 C22 1.381(7) ?
C23 C28 1.360(6) ?
C23 C24 1.397(6) ?
C24 C25 1.393(6) ?
C25 C26 1.370(7) ?
C26 C27 1.390(7) ?
C27 C28 1.392(7) ?
C29 C30 1.386(7) ?
C29 C34 1.391(7) ?
C30 C31 1.397(7) ?
C31 C32 1.389(7) ?
C32 C33 1.367(8) ?
C33 C34 1.391(7) ?
C35 C40 1.405(6) ?
C35 C36 1.400(6) ?
C36 C37 1.391(6) ?
C37 C38 1.385(6) ?
C38 C39 1.375(6) ?
C39 C40 1.387(6) ?
C41 C42 1.379(6) ?
C41 C46 1.386(7) ?
C42 C43 1.378(6) ?
C43 C44 1.371(7) ?
C44 C45 1.379(7) ?
C45 C46 1.367(7) ?
C47 C52 1.364(6) ?
C47 C48 1.396(6) ?
C48 C49 1.380(6) ?
C49 C50 1.370(7) ?
C50 C51 1.390(7) ?
C51 C52 1.388(6) ?
C53 C58 1.400(6) ?
C53 C54 1.403(6) ?
C54 C55 1.371(7) ?
C55 C56 1.370(7) ?
C56 C57 1.372(7) ?
C57 C58 1.354(7) ?
Cl1 C101 1.75001(15) ?
Cl2 C101 1.75000(13) ?
C204 C205 1.352(8) ?
C205 C206 1.578(10) ?
C206 C207 1.576(10) ?
C207 C208 1.564(9) ?
